data_7062401
loop_
_publ_author_name
Mayank,
'Singh, Ashutosh'
'Saumya, Kumar Udit'
'Joshi, Mayank'
'Kaur, Navneet'
'Garg, Neha'
'Singh, Narinder'

_publ_section_title
;
 Anticancer SAR establishment and \a/\b-tubulin isoform specific
 targeting: a detailed insight of the anticancer potential of 4H-chromene
 derivatives
;
_journal_issue 18
_journal_name_full 'New Journal of Chemistry'
_journal_page_first 8589
_journal_page_last 8601
_journal_paper_doi 10.1039/D2NJ04822A
_journal_volume 47
_journal_year 2023
_chemical_formula_moiety 'C20 H14 N2 O2'
_chemical_formula_sum 'C20 H14 N2 O2'
_chemical_formula_weight 314.33
_space_group_crystal_system monoclinic
_space_group_IT_number 14
_space_group_name_Hall '-P 2ybc'
_space_group_name_H-M_alt 'P 1 21/c 1'
_atom_sites_solution_hydrogens difmap
_atom_sites_solution_primary iterative
_audit_creation_date 2023-01-18
_audit_creation_method
;
Olex2 1.3
(compiled 2020.11.12 svn.r5f609507 for OlexSys, GUI svn.r6408)
;
_audit_update_record
;
2023-01-18 deposited with the CCDC.	2023-03-22 downloaded from the CCDC.
;
_cell_angle_alpha 90
_cell_angle_beta 109.3990(10)
_cell_angle_gamma 90
_cell_formula_units_Z 4
_cell_length_a 13.4145(5)
_cell_length_b 10.6112(4)
_cell_length_c 11.6042(3)
_cell_measurement_reflns_used 3883
_cell_measurement_temperature 296.0(2)
_cell_measurement_theta_max 20.20
_cell_measurement_theta_min 2.27
_cell_volume 1558.01(9)
_computing_cell_refinement 'SAINT V8.38A (Bruker, 2018)'
_computing_data_reduction 'SAINT V8.38A (Bruker, 2018)'
_computing_molecular_graphics 'Olex2 1.3 (Dolomanov et al., 2009)'
_computing_publication_material 'Olex2 1.3 (Dolomanov et al., 2009)'
_computing_structure_refinement 'XL  (Sheldrick, 2008)'
_computing_structure_solution 'olex2.solve 1.3 (Bourhis et al., 2015)'
_diffrn_ambient_temperature 296.0(2)
_diffrn_measured_fraction_theta_full 1.000
_diffrn_measured_fraction_theta_max 0.999
_diffrn_measurement_device_type 'Bruker APEX-II CCD'
_diffrn_radiation_type MoK\a
_diffrn_radiation_wavelength 0.71073
_diffrn_reflns_av_R_equivalents 0.0494
_diffrn_reflns_av_unetI/netI 0.0256
_diffrn_reflns_Laue_measured_fraction_full 1.000
_diffrn_reflns_Laue_measured_fraction_max 0.999
_diffrn_reflns_limit_h_max 17
_diffrn_reflns_limit_h_min -17
_diffrn_reflns_limit_k_max 14
_diffrn_reflns_limit_k_min -14
_diffrn_reflns_limit_l_max 15
_diffrn_reflns_limit_l_min -15
_diffrn_reflns_number 40495
_diffrn_reflns_point_group_measured_fraction_full 1.000
_diffrn_reflns_point_group_measured_fraction_max 0.999
_diffrn_reflns_theta_full 25.242
_diffrn_reflns_theta_max 28.347
_diffrn_reflns_theta_min 2.505
_exptl_absorpt_coefficient_mu 0.088
_exptl_absorpt_correction_T_max 0.7455
_exptl_absorpt_correction_T_min 0.6626
_exptl_absorpt_correction_type multi-scan
_exptl_absorpt_process_details 'SADABS-2016/2 (Bruker,2016/2) was used for absorption correction.'
_exptl_crystal_colour 'clear light colourless'
_exptl_crystal_colour_lustre clear
_exptl_crystal_colour_modifier light
_exptl_crystal_colour_primary colourless
_exptl_crystal_density_diffrn 1.340
_exptl_crystal_description block
_exptl_crystal_F_000 656
_exptl_crystal_size_max 0.3
_exptl_crystal_size_mid 0.2
_exptl_crystal_size_min 0.2
_refine_diff_density_max 0.142
_refine_diff_density_min -0.232
_refine_diff_density_rms 0.045
_refine_ls_extinction_method none
_refine_ls_goodness_of_fit_ref 1.051
_refine_ls_hydrogen_treatment refall
_refine_ls_matrix_type full
_refine_ls_number_parameters 273
_refine_ls_number_reflns 3883
_refine_ls_number_restraints 0
_refine_ls_restrained_S_all 1.051
_refine_ls_R_factor_all 0.0767
_refine_ls_R_factor_gt 0.0472
_refine_ls_shift/su_max 0.000
_refine_ls_shift/su_mean 0.000
_refine_ls_structure_factor_coef Fsqd
_refine_ls_weighting_details 'w=1/[\s^2^(Fo^2^)+(0.0567P)^2^+0.2998P] where P=(Fo^2^+2Fc^2^)/3'
_refine_ls_weighting_scheme calc
_refine_ls_wR_factor_gt 0.1090
_refine_ls_wR_factor_ref 0.1232
_reflns_Friedel_coverage 0.000
_reflns_number_gt 2742
_reflns_number_total 3883
_reflns_threshold_expression 'I > 2\s(I)'
_cod_data_source_file d2nj04822a2.cif
_cod_data_source_block ns172
_cod_depositor_comments 'Adding full bibliography for 7062401.cif.'
_cod_database_code 7062401
_shelx_shelxl_version_number 2014/7
_shelx_space_group_comment
;
The symmetry employed for this shelxl refinement is uniquely defined
by the following loop, which should always be used as a source of
symmetry information in preference to the above space-group names.
They are only intended as comments.
;
_shelx_estimated_absorpt_t_max 0.983
_shelx_estimated_absorpt_t_min 0.974
_olex2_refinement_description
;
;
_olex2_submission_special_instructions 'No special instructions were received'

loop_
_space_group_symop_operation_xyz
'x, y, z'
'-x, y+1/2, -z+1/2'
'-x, -y, -z'
'x, -y-1/2, z-1/2'

loop_
_atom_site_label
_atom_site_type_symbol
_atom_site_fract_x
_atom_site_fract_y
_atom_site_fract_z
_atom_site_U_iso_or_equiv
_atom_site_adp_type
_atom_site_occupancy
_atom_site_site_symmetry_order
_atom_site_calc_flag
_atom_site_refinement_flags_posn
_atom_site_refinement_flags_adp
_atom_site_refinement_flags_occupancy
_atom_site_disorder_assembly
_atom_site_disorder_group
O1 O 0.20179(8) 0.53628(9) 0.62963(9) 0.0420(3) Uani 1 1 d . . . . .
C1 C 0.12442(10) 0.62912(12) 0.58870(12) 0.0348(3) Uani 1 1 d . . . . .
O2 O 0.37458(11) 1.14698(12) 0.40121(11) 0.0623(4) Uani 1 1 d . . . . .
C13 C 0.28914(11) 0.54297(13) 0.59667(12) 0.0380(3) Uani 1 1 d . . . . .
C10 C 0.13438(11) 0.72907(13) 0.52020(12) 0.0374(3) Uani 1 1 d . . . . .
N1 N 0.35147(12) 0.44319(13) 0.63905(14) 0.0524(4) Uani 1 1 d . . . . .
C3 C 0.02163(13) 0.50154(16) 0.69091(13) 0.0449(4) Uani 1 1 d . . . . .
C17 C 0.35999(11) 1.06789(13) 0.48797(13) 0.0419(3) Uani 1 1 d . . . . .
C12 C 0.30646(11) 0.63927(13) 0.52858(12) 0.0383(3) Uani 1 1 d . . . . .
C15 C 0.28607(11) 0.87314(13) 0.52787(12) 0.0366(3) Uani 1 1 d . . . . .
C2 C 0.03347(11) 0.60788(13) 0.62263(12) 0.0376(3) Uani 1 1 d . . . . .
C18 C 0.39645(12) 1.09564(15) 0.61088(15) 0.0464(4) Uani 1 1 d . . . . .
C7 C -0.04985(11) 0.69664(15) 0.58249(14) 0.0464(4) Uani 1 1 d . . . . .
N2 N 0.48100(12) 0.65107(13) 0.48506(14) 0.0581(4) Uani 1 1 d . . . . .
C11 C 0.23104(11) 0.74805(13) 0.48273(12) 0.0373(3) Uani 1 1 d . . . . .
C14 C 0.40306(12) 0.64315(13) 0.50541(14) 0.0431(3) Uani 1 1 d . . . . .
C8 C -0.03956(13) 0.79949(17) 0.50945(16) 0.0550(4) Uani 1 1 d . . . . .
C9 C 0.04923(13) 0.81443(16) 0.47985(15) 0.0493(4) Uani 1 1 d . . . . .
C16 C 0.30494(12) 0.95700(14) 0.44675(13) 0.0407(3) Uani 1 1 d . . . . .
C4 C -0.06861(14) 0.48738(19) 0.71990(15) 0.0550(4) Uani 1 1 d . . . . .
C20 C 0.32261(13) 0.90150(15) 0.65180(14) 0.0460(4) Uani 1 1 d . . . . .
C6 C -0.14063(13) 0.6786(2) 0.61688(18) 0.0602(5) Uani 1 1 d . . . . .
C5 C -0.14909(14) 0.5771(2) 0.68396(16) 0.0629(5) Uani 1 1 d . . . . .
C19 C 0.37688(13) 1.01210(16) 0.69220(15) 0.0492(4) Uani 1 1 d . . . . .
H3 H 0.0773(14) 0.4371(18) 0.7134(15) 0.055(5) Uiso 1 1 d . . . . .
H11 H 0.2069(12) 0.7501(14) 0.3900(14) 0.042(4) Uiso 1 1 d . . . . .
H4 H -0.0777(15) 0.412(2) 0.7642(17) 0.072(6) Uiso 1 1 d . . . . .
H20 H 0.3118(14) 0.8412(17) 0.7095(16) 0.060(5) Uiso 1 1 d . . . . .
H8 H -0.0980(15) 0.8586(17) 0.4815(16) 0.062(5) Uiso 1 1 d . . . . .
H9 H 0.0558(14) 0.8846(18) 0.4308(15) 0.063(5) Uiso 1 1 d . . . . .
H19 H 0.4008(14) 1.0319(18) 0.7792(18) 0.070(5) Uiso 1 1 d . . . . .
H16 H 0.2772(12) 0.9373(15) 0.3582(14) 0.048(4) Uiso 1 1 d . . . . .
H1A H 0.3432(15) 0.4019(19) 0.7039(18) 0.072(6) Uiso 1 1 d . . . . .
H18 H 0.4332(14) 1.1732(19) 0.6392(16) 0.064(5) Uiso 1 1 d . . . . .
H5 H -0.2121(17) 0.565(2) 0.7063(18) 0.080(6) Uiso 1 1 d . . . . .
H1B H 0.4113(17) 0.432(2) 0.6218(19) 0.081(6) Uiso 1 1 d . . . . .
H6 H -0.1933(18) 0.740(2) 0.5882(19) 0.085(7) Uiso 1 1 d . . . . .
H2 H 0.4182(19) 1.213(2) 0.442(2) 0.096(7) Uiso 1 1 d . . . . .

loop_
_atom_site_aniso_label
_atom_site_aniso_U_11
_atom_site_aniso_U_22
_atom_site_aniso_U_33
_atom_site_aniso_U_23
_atom_site_aniso_U_13
_atom_site_aniso_U_12
O1 0.0426(6) 0.0391(6) 0.0500(6) 0.0095(4) 0.0228(5) 0.0035(4)
C1 0.0343(7) 0.0341(7) 0.0347(7) -0.0029(5) 0.0098(5) -0.0023(5)
O2 0.0818(9) 0.0451(7) 0.0623(7) 0.0052(6) 0.0269(6) -0.0223(6)
C13 0.0388(7) 0.0342(7) 0.0441(7) -0.0036(6) 0.0180(6) -0.0027(6)
C10 0.0373(7) 0.0354(7) 0.0373(7) -0.0023(5) 0.0095(6) -0.0047(6)
N1 0.0502(8) 0.0455(8) 0.0698(9) 0.0122(7) 0.0313(7) 0.0102(6)
C3 0.0470(9) 0.0486(9) 0.0405(8) -0.0046(6) 0.0163(7) -0.0116(7)
C17 0.0417(8) 0.0335(7) 0.0525(8) 0.0041(6) 0.0182(6) -0.0019(6)
C12 0.0418(8) 0.0330(7) 0.0446(7) -0.0036(6) 0.0203(6) -0.0051(6)
C15 0.0374(7) 0.0325(7) 0.0403(7) -0.0003(5) 0.0137(6) -0.0021(6)
C2 0.0377(7) 0.0398(8) 0.0350(7) -0.0084(6) 0.0116(6) -0.0079(6)
C18 0.0449(8) 0.0350(8) 0.0595(9) -0.0089(7) 0.0174(7) -0.0074(7)
C7 0.0361(8) 0.0487(9) 0.0514(9) -0.0094(7) 0.0107(6) -0.0044(7)
N2 0.0595(9) 0.0421(8) 0.0872(10) 0.0016(7) 0.0438(8) -0.0042(7)
C11 0.0433(8) 0.0341(7) 0.0354(7) -0.0005(6) 0.0141(6) -0.0067(6)
C14 0.0506(9) 0.0311(7) 0.0534(8) -0.0030(6) 0.0251(7) -0.0056(6)
C8 0.0420(9) 0.0501(10) 0.0670(10) 0.0027(8) 0.0102(8) 0.0068(8)
C9 0.0458(9) 0.0418(9) 0.0549(9) 0.0082(7) 0.0094(7) 0.0005(7)
C16 0.0456(8) 0.0366(8) 0.0398(7) 0.0008(6) 0.0140(6) -0.0049(6)
C4 0.0536(10) 0.0685(12) 0.0461(9) -0.0073(8) 0.0208(7) -0.0238(9)
C20 0.0543(9) 0.0437(9) 0.0408(8) 0.0000(7) 0.0170(7) -0.0084(7)
C6 0.0366(9) 0.0740(13) 0.0700(11) -0.0130(10) 0.0176(8) -0.0027(9)
C5 0.0435(10) 0.0881(15) 0.0623(11) -0.0152(10) 0.0248(8) -0.0189(10)
C19 0.0533(9) 0.0485(9) 0.0445(8) -0.0090(7) 0.0144(7) -0.0066(7)

loop_
_atom_type_symbol
_atom_type_description
_atom_type_scat_dispersion_real
_atom_type_scat_dispersion_imag
_atom_type_scat_source
C C 0.0033 0.0016 'International Tables Vol C Tables 4.2.6.8 and 6.1.1.4'
H H 0.0000 0.0000 'International Tables Vol C Tables 4.2.6.8 and 6.1.1.4'
N N 0.0061 0.0033 'International Tables Vol C Tables 4.2.6.8 and 6.1.1.4'
O O 0.0106 0.0060 'International Tables Vol C Tables 4.2.6.8 and 6.1.1.4'

loop_
_geom_angle_atom_site_label_1
_geom_angle_atom_site_label_2
_geom_angle_atom_site_label_3
_geom_angle
_geom_angle_site_symmetry_1
_geom_angle_site_symmetry_3
_geom_angle_publ_flag
C13 O1 C1 118.95(10) . . ?
O1 C1 C2 113.86(11) . . ?
C10 C1 O1 122.96(12) . . ?
C10 C1 C2 123.17(13) . . ?
C17 O2 H2 107.6(14) . . ?
O1 C13 C12 122.47(13) . . ?
N1 C13 O1 110.46(13) . . ?
N1 C13 C12 127.06(14) . . ?
C1 C10 C11 122.19(13) . . ?
C1 C10 C9 118.00(14) . . ?
C9 C10 C11 119.76(13) . . ?
C13 N1 H1A 116.9(12) . . ?
C13 N1 H1B 121.0(14) . . ?
H1A N1 H1B 119.2(19) . . ?
C2 C3 H3 119.1(10) . . ?
C4 C3 C2 119.83(17) . . ?
C4 C3 H3 121.0(10) . . ?
O2 C17 C18 122.71(13) . . ?
O2 C17 C16 117.04(13) . . ?
C18 C17 C16 120.25(13) . . ?
C13 C12 C11 123.78(12) . . ?
C13 C12 C14 118.62(13) . . ?
C14 C12 C11 117.48(12) . . ?
C16 C15 C11 120.35(12) . . ?
C16 C15 C20 119.03(13) . . ?
C20 C15 C11 120.54(12) . . ?
C3 C2 C1 123.22(13) . . ?
C7 C2 C1 117.41(13) . . ?
C7 C2 C3 119.35(14) . . ?
C17 C18 C19 119.17(14) . . ?
C17 C18 H18 120.2(11) . . ?
C19 C18 H18 120.6(11) . . ?
C8 C7 C2 119.07(14) . . ?
C6 C7 C2 118.44(16) . . ?
C6 C7 C8 122.49(16) . . ?
C10 C11 C15 112.39(11) . . ?
C10 C11 H11 107.8(9) . . ?
C12 C11 C10 109.57(11) . . ?
C12 C11 C15 110.68(11) . . ?
C12 C11 H11 109.3(8) . . ?
C15 C11 H11 107.0(8) . . ?
N2 C14 C12 177.34(16) . . ?
C7 C8 H8 118.0(11) . . ?
C9 C8 C7 120.72(15) . . ?
C9 C8 H8 121.3(11) . . ?
C10 C9 H9 118.2(11) . . ?
C8 C9 C10 121.61(15) . . ?
C8 C9 H9 120.2(11) . . ?
C17 C16 H16 120.6(9) . . ?
C15 C16 C17 120.63(13) . . ?
C15 C16 H16 118.7(9) . . ?
C3 C4 C5 120.76(17) . . ?
C3 C4 H4 119.7(12) . . ?
C5 C4 H4 119.6(12) . . ?
C15 C20 H20 119.3(10) . . ?
C19 C20 C15 120.08(14) . . ?
C19 C20 H20 120.6(10) . . ?
C7 C6 H6 115.1(13) . . ?
C5 C6 C7 120.90(18) . . ?
C5 C6 H6 124.0(13) . . ?
C4 C5 H5 119.1(13) . . ?
C6 C5 C4 120.65(17) . . ?
C6 C5 H5 120.2(13) . . ?
C18 C19 H19 119.8(12) . . ?
C20 C19 C18 120.83(15) . . ?
C20 C19 H19 119.4(12) . . ?

loop_
_geom_bond_atom_site_label_1
_geom_bond_atom_site_label_2
_geom_bond_distance
_geom_bond_site_symmetry_2
_geom_bond_publ_flag
O1 C1 1.3950(16) . ?
O1 C13 1.3498(16) . ?
C1 C10 1.3584(19) . ?
C1 C2 1.4189(19) . ?
O2 C17 1.3738(17) . ?
O2 H2 0.93(3) . ?
C13 N1 1.3375(19) . ?
C13 C12 1.3580(19) . ?
C10 C11 1.5118(19) . ?
C10 C9 1.410(2) . ?
N1 H1A 0.91(2) . ?
N1 H1B 0.90(2) . ?
C3 C2 1.418(2) . ?
C3 C4 1.368(2) . ?
C3 H3 0.981(18) . ?
C17 C18 1.377(2) . ?
C17 C16 1.387(2) . ?
C12 C11 1.510(2) . ?
C12 C14 1.409(2) . ?
C15 C11 1.5245(18) . ?
C15 C16 1.3785(19) . ?
C15 C20 1.390(2) . ?
C2 C7 1.417(2) . ?
C18 C19 1.382(2) . ?
C18 H18 0.96(2) . ?
C7 C8 1.416(2) . ?
C7 C6 1.415(2) . ?
N2 C14 1.1489(19) . ?
C11 H11 1.016(15) . ?
C8 C9 1.354(2) . ?
C8 H8 0.972(19) . ?
C9 H9 0.959(18) . ?
C16 H16 0.992(16) . ?
C4 C5 1.395(3) . ?
C4 H4 0.98(2) . ?
C20 C19 1.379(2) . ?
C20 H20 0.971(18) . ?
C6 C5 1.355(3) . ?
C6 H6 0.94(2) . ?
C5 H5 0.97(2) . ?
C19 H19 0.976(19) . ?

loop_
_geom_torsion_atom_site_label_1
_geom_torsion_atom_site_label_2
_geom_torsion_atom_site_label_3
_geom_torsion_atom_site_label_4
_geom_torsion
_geom_torsion_site_symmetry_1
_geom_torsion_site_symmetry_2
_geom_torsion_site_symmetry_3
_geom_torsion_site_symmetry_4
_geom_torsion_publ_flag
O1 C1 C10 C11 -0.1(2) . . . . ?
O1 C1 C10 C9 177.51(12) . . . . ?
O1 C1 C2 C3 -0.55(18) . . . . ?
O1 C1 C2 C7 -178.77(11) . . . . ?
O1 C13 C12 C11 0.0(2) . . . . ?
O1 C13 C12 C14 175.74(12) . . . . ?
C1 O1 C13 N1 -176.89(12) . . . . ?
C1 O1 C13 C12 2.40(19) . . . . ?
C1 C10 C11 C12 2.21(18) . . . . ?
C1 C10 C11 C15 -121.28(14) . . . . ?
C1 C10 C9 C8 1.0(2) . . . . ?
C1 C2 C7 C8 1.2(2) . . . . ?
C1 C2 C7 C6 -178.97(13) . . . . ?
O2 C17 C18 C19 178.85(15) . . . . ?
O2 C17 C16 C15 -179.37(14) . . . . ?
C13 O1 C1 C10 -2.33(18) . . . . ?
C13 O1 C1 C2 176.21(11) . . . . ?
C13 C12 C11 C10 -2.18(18) . . . . ?
C13 C12 C11 C15 122.32(14) . . . . ?
C10 C1 C2 C3 177.98(13) . . . . ?
C10 C1 C2 C7 -0.24(19) . . . . ?
N1 C13 C12 C11 179.14(14) . . . . ?
N1 C13 C12 C14 -5.1(2) . . . . ?
C3 C2 C7 C8 -177.06(14) . . . . ?
C3 C2 C7 C6 2.7(2) . . . . ?
C3 C4 C5 C6 1.7(3) . . . . ?
C17 C18 C19 C20 0.7(2) . . . . ?
C15 C20 C19 C18 -0.5(3) . . . . ?
C2 C1 C10 C11 -178.55(12) . . . . ?
C2 C1 C10 C9 -0.9(2) . . . . ?
C2 C3 C4 C5 -0.6(2) . . . . ?
C2 C7 C8 C9 -1.1(2) . . . . ?
C2 C7 C6 C5 -1.7(2) . . . . ?
C18 C17 C16 C15 -0.1(2) . . . . ?
C7 C8 C9 C10 0.0(3) . . . . ?
C7 C6 C5 C4 -0.5(3) . . . . ?
C11 C10 C9 C8 178.76(14) . . . . ?
C11 C15 C16 C17 -176.51(13) . . . . ?
C11 C15 C20 C19 176.78(14) . . . . ?
C14 C12 C11 C10 -177.98(12) . . . . ?
C14 C12 C11 C15 -53.48(16) . . . . ?
C8 C7 C6 C5 178.10(17) . . . . ?
C9 C10 C11 C12 -175.40(12) . . . . ?
C9 C10 C11 C15 61.10(17) . . . . ?
C16 C17 C18 C19 -0.4(2) . . . . ?
C16 C15 C11 C10 -125.17(14) . . . . ?
C16 C15 C11 C12 111.96(14) . . . . ?
C16 C15 C20 C19 0.0(2) . . . . ?
C4 C3 C2 C1 -179.83(13) . . . . ?
C4 C3 C2 C7 -1.6(2) . . . . ?
C20 C15 C11 C10 58.09(18) . . . . ?
C20 C15 C11 C12 -64.78(17) . . . . ?
C20 C15 C16 C17 0.3(2) . . . . ?
C6 C7 C8 C9 179.10(16) . . . . ?
